data_7102723
loop_
_publ_author_name
'Nakamura, Asao'
'Sato, Tomohiro'
'Kuroda, Reiko'

_publ_section_title
;
 Formation of racemic crystals of transition metal complexes by
 grinding 1 : 1 mixtures of enantiomeric crystals.
;
_journal_issue 24
_journal_name_full 'Chemical communications (Cambridge, England)'
_journal_page_first 2858
_journal_page_last 2859
_journal_paper_doi 10.1039/b409006c
_journal_year 2004
_chemical_formula_sum 'C72 H54 F24 N12 O3 P4 Ru2'
_chemical_formula_weight 1917.30
_chemical_name_systematic
;
?
;
_space_group_IT_number 19
_symmetry_cell_setting orthorhombic
_symmetry_space_group_name_Hall 'P 2ac 2ab'
_symmetry_space_group_name_H-M 'P 21 21 21'
_atom_sites_solution_hydrogens geom
_atom_sites_solution_primary direct
_atom_sites_solution_secondary difmap
_audit_creation_method SHELXL-97
_cell_angle_alpha 90.00
_cell_angle_beta 90.00
_cell_angle_gamma 90.00
_cell_formula_units_Z 4
_cell_length_a 12.9342(13)
_cell_length_b 17.6216(18)
_cell_length_c 31.042(3)
_cell_measurement_reflns_used 13893
_cell_measurement_temperature 100(2)
_cell_measurement_theta_max 28.40
_cell_measurement_theta_min 1.31
_cell_volume 7075.2(12)
_computing_cell_refinement 'Bruker SMART'
_computing_data_collection 'Bruker SMART'
_computing_data_reduction 'Bruker SAINT'
_computing_structure_refinement 'SHELXL-97 (Sheldrick, 1997)'
_computing_structure_solution 'SHELXS-97 (Sheldrick, 1997)'
_diffrn_ambient_temperature 100(2)
_diffrn_measured_fraction_theta_full 0.994
_diffrn_measured_fraction_theta_max 0.994
_diffrn_measurement_device_type 'CCD area detector'
_diffrn_measurement_method '\omega scans'
_diffrn_radiation_monochromator graphite
_diffrn_radiation_source 'fine-focus sealed tube'
_diffrn_radiation_type MoK\a
_diffrn_radiation_wavelength 0.71073
_diffrn_reflns_av_R_equivalents 0.0455
_diffrn_reflns_av_sigmaI/netI 0.0836
_diffrn_reflns_limit_h_max 17
_diffrn_reflns_limit_h_min -15
_diffrn_reflns_limit_k_max 23
_diffrn_reflns_limit_k_min -20
_diffrn_reflns_limit_l_max 41
_diffrn_reflns_limit_l_min -41
_diffrn_reflns_number 51702
_diffrn_reflns_theta_full 28.40
_diffrn_reflns_theta_max 28.40
_diffrn_reflns_theta_min 1.31
_exptl_absorpt_coefficient_mu 0.642
_exptl_absorpt_correction_T_max 0.8987
_exptl_absorpt_correction_T_min 0.7611
_exptl_absorpt_correction_type empirical
_exptl_absorpt_process_details 'Bruker SADABS'
_exptl_crystal_colour brown
_exptl_crystal_density_diffrn 1.800
_exptl_crystal_density_method 'not measured'
_exptl_crystal_description plate
_exptl_crystal_F_000 3832
_exptl_crystal_size_max 0.45
_exptl_crystal_size_mid 0.20
_exptl_crystal_size_min 0.17
_refine_diff_density_max 0.879
_refine_diff_density_min -0.781
_refine_diff_density_rms 0.076
_refine_ls_abs_structure_details 'Flack H D (1983), Acta Cryst. A39, 876-881'
_refine_ls_abs_structure_Flack -0.003(13)
_refine_ls_extinction_method none
_refine_ls_goodness_of_fit_ref 0.901
_refine_ls_hydrogen_treatment mixed
_refine_ls_matrix_type full
_refine_ls_number_parameters 1054
_refine_ls_number_reflns 17596
_refine_ls_number_restraints 0
_refine_ls_restrained_S_all 0.901
_refine_ls_R_factor_all 0.0437
_refine_ls_R_factor_gt 0.0324
_refine_ls_shift/su_max 0.001
_refine_ls_shift/su_mean 0.000
_refine_ls_structure_factor_coef Fsqd
_refine_ls_weighting_details 'calc w=1/[\s^2^(Fo^2^)+(0.0172P)^2^+0.0000P] where P=(Fo^2^+2Fc^2^)/3'
_refine_ls_weighting_scheme calc
_refine_ls_wR_factor_gt 0.0574
_refine_ls_wR_factor_ref 0.0586
_reflns_number_gt 13893
_reflns_number_total 17596
_reflns_threshold_expression >2sigma(I)
_cod_data_source_file b409006c.txt
_cod_data_source_block compound_2
_cod_depositor_comments
;
The following automatic conversions were performed:
'_symmetry_cell_setting' value 'Orthorhombic' changed to 'orthorhombic'
according to '/home/saulius/struct/CIF-dictionaries/cif_core.dic'
dictionary named 'cif_core.dic' version 2.4.1 from 2010-06-29.

Automatic conversion script
Id: cif_fix_enum 1527 2010-12-29 10:47:43Z saulius 
;
_cod_original_sg_symbol_H-M P2(1)2(1)2(1)
_cod_database_code 7102723

loop_
_symmetry_equiv_pos_as_xyz
'x, y, z'
'-x+1/2, -y, z+1/2'
'x+1/2, -y+1/2, -z'
'-x, y+1/2, -z+1/2'

loop_
_atom_site_label
_atom_site_type_symbol
_atom_site_fract_x
_atom_site_fract_y
_atom_site_fract_z
_atom_site_U_iso_or_equiv
_atom_site_adp_type
_atom_site_occupancy
_atom_site_symmetry_multiplicity
_atom_site_calc_flag
_atom_site_refinement_flags
N1 N 0.4657(2) 0.62418(14) 0.98907(8) 0.0142(6) Uani 1 1 d .
C2 C 0.3871(2) 0.65276(17) 0.96771(10) 0.0173(7) Uani 1 1 d .
H2 H 0.3209 0.6352 0.9738 0.021 Uiso 1 1 calc R
C3 C 0.3991(3) 0.70819(18) 0.93634(10) 0.0188(8) Uani 1 1 d .
H3 H 0.3418 0.7269 0.9217 0.023 Uiso 1 1 calc R
C4 C 0.4955(3) 0.73513(18) 0.92717(10) 0.0209(8) Uani 1 1 d .
H4 H 0.5049 0.7716 0.9058 0.025 Uiso 1 1 calc R
C5 C 0.6819(3) 0.73238(19) 0.94361(10) 0.0203(8) Uani 1 1 d .
H5 H 0.6949 0.7691 0.9228 0.024 Uiso 1 1 calc R
C6 C 0.7610(3) 0.70497(17) 0.96650(10) 0.0196(7) Uani 1 1 d .
H6 H 0.8275 0.7234 0.9619 0.024 Uiso 1 1 calc R
C7 C 0.8221(2) 0.61611(17) 1.02329(10) 0.0194(8) Uani 1 1 d .
H7 H 0.8899 0.6332 1.0211 0.023 Uiso 1 1 calc R
C8 C 0.7969(3) 0.56007(18) 1.05121(10) 0.0205(8) Uani 1 1 d .
H8 H 0.8480 0.5377 1.0680 0.025 Uiso 1 1 calc R
C9 C 0.6960(2) 0.53599(19) 1.05495(10) 0.0184(7) Uani 1 1 d .
H9 H 0.6806 0.4976 1.0745 0.022 Uiso 1 1 calc R
N10 N 0.62060(19) 0.56517(13) 1.03196(8) 0.0131(6) Uani 1 1 d .
C11 C 0.6442(2) 0.62103(17) 1.00406(9) 0.0141(7) Uani 1 1 d .
C12 C 0.5614(2) 0.65247(17) 0.98061(9) 0.0129(7) Uani 1 1 d .
C13 C 0.5789(3) 0.70745(18) 0.95001(10) 0.0151(7) Uani 1 1 d .
C14 C 0.7439(2) 0.64780(18) 0.99785(9) 0.0154(7) Uani 1 1 d .
N15 N 0.50288(18) 0.46111(15) 0.98167(7) 0.0126(6) Uani 1 1 d .
C16 C 0.5098(2) 0.47415(19) 0.93967(9) 0.0179(7) Uani 1 1 d .
H16 H 0.4975 0.5229 0.9294 0.022 Uiso 1 1 calc R
C17 C 0.5346(3) 0.41737(19) 0.91066(10) 0.0203(7) Uani 1 1 d .
H17 H 0.5398 0.4285 0.8815 0.024 Uiso 1 1 calc R
C18 C 0.5512(2) 0.34690(19) 0.92438(10) 0.0193(8) Uani 1 1 d .
H18 H 0.5661 0.3087 0.9047 0.023 Uiso 1 1 calc R
C19 C 0.5633(2) 0.25739(18) 0.98610(10) 0.0182(8) Uani 1 1 d .
H19 H 0.5769 0.2167 0.9679 0.022 Uiso 1 1 calc R
C20 C 0.5603(2) 0.24616(18) 1.02893(11) 0.0202(7) Uani 1 1 d .
H20 H 0.5736 0.1981 1.0400 0.024 Uiso 1 1 calc R
C21 C 0.5340(3) 0.29833(18) 1.10181(10) 0.0191(7) Uani 1 1 d .
H21 H 0.5483 0.2516 1.1145 0.023 Uiso 1 1 calc R
C22 C 0.5099(2) 0.35913(18) 1.12667(10) 0.0183(8) Uani 1 1 d .
H22 H 0.5077 0.3545 1.1565 0.022 Uiso 1 1 calc R
C23 C 0.4887(2) 0.42798(18) 1.10725(9) 0.0162(7) Uani 1 1 d .
H23 H 0.4717 0.4690 1.1247 0.019 Uiso 1 1 calc R
N24 N 0.49122(19) 0.43854(13) 1.06539(8) 0.0123(6) Uani 1 1 d .
C25 C 0.5159(2) 0.37755(17) 1.04081(9) 0.0126(7) Uani 1 1 d .
C26 C 0.5219(2) 0.38932(17) 0.99556(9) 0.0135(7) Uani 1 1 d .
C27 C 0.5461(2) 0.33017(18) 0.96848(10) 0.0174(7) Uani 1 1 d .
C28 C 0.5372(2) 0.30640(17) 1.05729(10) 0.0154(7) Uani 1 1 d .
N29 N 0.31252(18) 0.51447(13) 1.03057(8) 0.0127(6) Uani 1 1 d .
C30 C 0.2559(2) 0.47453(18) 1.00333(10) 0.0164(7) Uani 1 1 d .
H30 H 0.2874 0.4551 0.9788 0.020 Uiso 1 1 calc R
C31 C 0.1530(3) 0.46057(19) 1.00974(10) 0.0184(7) Uani 1 1 d .
H31 H 0.1164 0.4316 0.9899 0.022 Uiso 1 1 calc R
C32 C 0.1044(3) 0.48854(17) 1.04456(10) 0.0194(8) Uani 1 1 d .
H32 H 0.0349 0.4780 1.0494 0.023 Uiso 1 1 calc R
C33 C 0.1172(3) 0.56920(18) 1.11010(10) 0.0181(7) Uani 1 1 d .
H33 H 0.0482 0.5605 1.1169 0.022 Uiso 1 1 calc R
C34 C 0.1725(3) 0.61465(18) 1.13507(10) 0.0189(8) Uani 1 1 d .
H34 H 0.1412 0.6376 1.1587 0.023 Uiso 1 1 calc R
C35 C 0.3395(3) 0.67806(18) 1.14982(10) 0.0189(8) Uani 1 1 d .
H35 H 0.3124 0.7040 1.1733 0.023 Uiso 1 1 calc R
C36 C 0.4403(3) 0.68808(17) 1.13803(10) 0.0198(8) Uani 1 1 d .
H36 H 0.4823 0.7215 1.1532 0.024 Uiso 1 1 calc R
C37 C 0.4792(3) 0.64807(17) 1.10333(9) 0.0180(7) Uani 1 1 d .
H37 H 0.5479 0.6557 1.0956 0.022 Uiso 1 1 calc R
N38 N 0.42468(19) 0.60027(14) 1.08087(8) 0.0122(6) Uani 1 1 d .
C39 C 0.3231(2) 0.59156(17) 1.09164(9) 0.0127(7) Uani 1 1 d .
C40 C 0.2643(2) 0.54523(17) 1.06470(9) 0.0124(7) Uani 1 1 d .
C41 C 0.1599(2) 0.53351(19) 1.07331(10) 0.0160(7) Uani 1 1 d .
C42 C 0.2789(3) 0.62907(17) 1.12650(9) 0.0149(7) Uani 1 1 d .
Ru43 Ru 0.46859(2) 0.534934(14) 1.030134(8) 0.01253(6) Uani 1 1 d .
N51 N 0.2770(2) 0.23699(14) 0.15301(7) 0.0121(6) Uani 1 1 d .
C52 C 0.2605(2) 0.31055(18) 0.15229(10) 0.0175(8) Uani 1 1 d .
H52 H 0.2509 0.3360 0.1782 0.021 Uiso 1 1 calc R
C53 C 0.2570(2) 0.35129(19) 0.11435(10) 0.0221(8) Uani 1 1 d .
H53 H 0.2432 0.4031 0.1151 0.027 Uiso 1 1 calc R
C54 C 0.2734(2) 0.31619(18) 0.07586(10) 0.0233(8) Uani 1 1 d .
H54 H 0.2728 0.3440 0.0504 0.028 Uiso 1 1 calc R
C55 C 0.3068(2) 0.1955(2) 0.03748(11) 0.0251(9) Uani 1 1 d .
H55 H 0.3109 0.2204 0.0111 0.030 Uiso 1 1 calc R
C56 C 0.3160(3) 0.1201(2) 0.03861(11) 0.0254(9) Uani 1 1 d .
H56 H 0.3266 0.0934 0.0131 0.030 Uiso 1 1 calc R
C57 C 0.3123(2) 0.0016(2) 0.08186(10) 0.0230(8) Uani 1 1 d .
H57 H 0.3207 -0.0283 0.0574 0.028 Uiso 1 1 calc R
C58 C 0.3027(2) -0.0312(2) 0.12060(11) 0.0236(8) Uani 1 1 d .
H58 H 0.3022 -0.0838 0.1231 0.028 Uiso 1 1 calc R
C59 C 0.2935(3) 0.01399(18) 0.15699(10) 0.0202(8) Uani 1 1 d .
H59 H 0.2878 -0.0093 0.1838 0.024 Uiso 1 1 calc R
N60 N 0.2923(2) 0.08883(14) 0.15510(8) 0.0131(6) Uani 1 1 d .
C61 C 0.2992(2) 0.12138(17) 0.11584(9) 0.0136(7) Uani 1 1 d .
C62 C 0.2907(2) 0.20103(17) 0.11457(9) 0.0147(7) Uani 1 1 d .
C63 C 0.2913(2) 0.23816(18) 0.07505(10) 0.0175(7) Uani 1 1 d .
C64 C 0.3098(2) 0.07993(19) 0.07832(10) 0.0175(8) Uani 1 1 d .
N65 N 0.12692(18) 0.15272(14) 0.20989(7) 0.0120(6) Uani 1 1 d .
C66 C 0.0539(2) 0.19299(17) 0.19089(9) 0.0157(7) Uani 1 1 d .
H66 H 0.0728 0.2303 0.1712 0.019 Uiso 1 1 calc R
C67 C -0.0502(2) 0.18126(18) 0.19945(10) 0.0202(8) Uani 1 1 d .
H67 H -0.1000 0.2110 0.1860 0.024 Uiso 1 1 calc R
C68 C -0.0788(3) 0.12651(19) 0.22748(10) 0.0219(8) Uani 1 1 d .
H68 H -0.1485 0.1180 0.2331 0.026 Uiso 1 1 calc R
C69 C -0.0242(3) 0.02329(18) 0.27748(9) 0.0217(8) Uani 1 1 d .
H69 H -0.0925 0.0114 0.2841 0.026 Uiso 1 1 calc R
C70 C 0.0515(2) -0.01604(18) 0.29595(11) 0.0206(8) Uani 1 1 d .
H70 H 0.0351 -0.0552 0.3148 0.025 Uiso 1 1 calc R
C71 C 0.2402(3) -0.0370(2) 0.30450(9) 0.0231(8) Uani 1 1 d .
H71 H 0.2291 -0.0779 0.3228 0.028 Uiso 1 1 calc R
C72 C 0.3381(3) -0.01566(18) 0.29519(11) 0.0220(8) Uani 1 1 d .
H72 H 0.3941 -0.0412 0.3072 0.026 Uiso 1 1 calc R
C73 C 0.3534(3) 0.04528(19) 0.26730(10) 0.0215(8) Uani 1 1 d .
H73 H 0.4206 0.0605 0.2611 0.026 Uiso 1 1 calc R
N74 N 0.2765(2) 0.08164(14) 0.24958(8) 0.0144(6) Uani 1 1 d .
C75 C 0.1787(2) 0.05918(18) 0.25910(9) 0.0142(7) Uani 1 1 d .
C76 C 0.0982(2) 0.09903(17) 0.23818(9) 0.0125(7) Uani 1 1 d .
C77 C -0.0038(2) 0.08288(19) 0.24801(10) 0.0164(7) Uani 1 1 d .
C78 C 0.1568(3) 0.00068(18) 0.28739(9) 0.0158(7) Uani 1 1 d .
N79 N 0.2888(2) 0.24324(14) 0.25293(7) 0.0142(6) Uani 1 1 d .
C80 C 0.2131(3) 0.26744(17) 0.27795(9) 0.0164(7) Uani 1 1 d .
H80 H 0.1461 0.2512 0.2723 0.020 Uiso 1 1 calc R
C81 C 0.2295(3) 0.31620(17) 0.31240(9) 0.0189(8) Uani 1 1 d .
H81 H 0.1747 0.3297 0.3303 0.023 Uiso 1 1 calc R
C82 C 0.3250(3) 0.34398(18) 0.31990(9) 0.0186(7) Uani 1 1 d .
H82 H 0.3361 0.3779 0.3424 0.022 Uiso 1 1 calc R
C83 C 0.5092(2) 0.34787(17) 0.29849(10) 0.0175(7) Uani 1 1 d .
H83 H 0.5244 0.3843 0.3192 0.021 Uiso 1 1 calc R
C84 C 0.5850(3) 0.32075(18) 0.27328(10) 0.0196(8) Uani 1 1 d .
H84 H 0.6517 0.3395 0.2767 0.024 Uiso 1 1 calc R
C85 C 0.6424(3) 0.23180(19) 0.21642(10) 0.0209(8) Uani 1 1 d .
H85 H 0.7108 0.2476 0.2188 0.025 Uiso 1 1 calc R
C86 C 0.6169(3) 0.17678(19) 0.18814(10) 0.0198(8) Uani 1 1 d .
H86 H 0.6676 0.1544 0.1711 0.024 Uiso 1 1 calc R
C87 C 0.5142(2) 0.15357(18) 0.18451(9) 0.0151(7) Uani 1 1 d .
H87 H 0.4978 0.1152 0.1651 0.018 Uiso 1 1 calc R
N88 N 0.43939(19) 0.18415(13) 0.20768(8) 0.0125(6) Uani 1 1 d .
C89 C 0.4655(3) 0.23886(17) 0.23613(9) 0.0132(7) Uani 1 1 d .
C90 C 0.3856(2) 0.26878(17) 0.26177(10) 0.0139(7) Uani 1 1 d .
C91 C 0.4062(2) 0.32156(17) 0.29378(10) 0.0151(7) Uani 1 1 d .
C92 C 0.5668(2) 0.26483(18) 0.24185(10) 0.0154(7) Uani 1 1 d .
Ru93 Ru 0.283314(19) 0.164990(14) 0.204523(8) 0.01210(6) Uani 1 1 d .
P1 P 0.34579(7) 0.49573(5) 0.22154(3) 0.0181(2) Uani 1 1 d .
F2 F 0.39891(15) 0.41588(10) 0.21406(6) 0.0269(5) Uani 1 1 d .
F3 F 0.25941(15) 0.45722(12) 0.25074(7) 0.0410(6) Uani 1 1 d .
F4 F 0.41432(14) 0.50844(10) 0.26289(5) 0.0258(5) Uani 1 1 d .
F5 F 0.29238(16) 0.57551(10) 0.22844(6) 0.0288(5) Uani 1 1 d .
F6 F 0.43113(13) 0.53452(10) 0.19230(5) 0.0211(4) Uani 1 1 d .
F7 F 0.27642(16) 0.48233(10) 0.18012(6) 0.0298(5) Uani 1 1 d .
P11 P 0.08963(7) 0.82825(6) 0.19178(3) 0.0252(2) Uani 1 1 d .
F12 F 0.01936(16) 0.75940(11) 0.17761(6) 0.0361(5) Uani 1 1 d .
F13 F 0.15716(17) 0.77175(13) 0.21970(7) 0.0494(7) Uani 1 1 d .
F14 F 0.01532(17) 0.84301(13) 0.23070(7) 0.0498(7) Uani 1 1 d .
F15 F 0.16025(17) 0.89675(12) 0.20588(7) 0.0456(6) Uani 1 1 d .
F16 F 0.02238(18) 0.88342(12) 0.16261(8) 0.0527(7) Uani 1 1 d .
F17 F 0.16292(16) 0.81322(11) 0.15218(6) 0.0368(6) Uani 1 1 d .
P21 P 0.57936(7) 0.85313(5) 0.05684(3) 0.0201(2) Uani 1 1 d .
F22 F 0.50459(13) 0.79373(10) 0.03465(6) 0.0277(5) Uani 1 1 d .
F23 F 0.65076(16) 0.78612(11) 0.07263(7) 0.0360(6) Uani 1 1 d .
F24 F 0.51473(15) 0.84692(11) 0.09986(6) 0.0345(5) Uani 1 1 d .
F25 F 0.65532(16) 0.91234(11) 0.07903(6) 0.0348(5) Uani 1 1 d .
F26 F 0.50776(14) 0.92079(10) 0.04141(6) 0.0290(5) Uani 1 1 d .
F27 F 0.64403(14) 0.86008(11) 0.01370(6) 0.0283(5) Uani 1 1 d .
P31 P 0.86451(7) 0.33615(6) 0.09391(3) 0.0221(2) Uani 1 1 d .
F32 F 0.85028(16) 0.25276(11) 0.07515(6) 0.0331(5) Uani 1 1 d .
F33 F 0.80657(19) 0.31047(11) 0.13606(6) 0.0460(7) Uani 1 1 d .
F34 F 0.97175(18) 0.31157(11) 0.11426(7) 0.0432(6) Uani 1 1 d .
F35 F 0.88001(17) 0.41900(11) 0.11241(6) 0.0323(5) Uani 1 1 d .
F36 F 0.92173(15) 0.36077(11) 0.05131(5) 0.0289(5) Uani 1 1 d .
F37 F 0.75839(14) 0.36061(11) 0.07318(7) 0.0388(6) Uani 1 1 d .
O1W O 0.7766(2) 0.09841(16) 0.10242(8) 0.0480(8) Uani 1 1 d .
O2W O 0.56299(19) 0.07595(14) 0.09214(7) 0.0336(7) Uani 1 1 d .
O3W O 0.1438(2) 0.49199(15) 0.33467(10) 0.0550(8) Uani 1 1 d .

loop_
_atom_site_aniso_label
_atom_site_aniso_U_11
_atom_site_aniso_U_22
_atom_site_aniso_U_33
_atom_site_aniso_U_23
_atom_site_aniso_U_13
_atom_site_aniso_U_12
N1 0.0137(14) 0.0110(14) 0.0179(14) 0.0008(11) 0.0025(13) 0.0012(12)
C2 0.0134(16) 0.0203(19) 0.0181(16) -0.0021(16) -0.0001(15) 0.0015(14)
C3 0.0155(18) 0.0216(19) 0.0195(18) 0.0004(15) -0.0018(15) 0.0030(15)
C4 0.026(2) 0.0198(19) 0.0168(17) 0.0073(15) 0.0034(15) 0.0014(15)
C5 0.0189(19) 0.0197(19) 0.0222(18) 0.0059(15) 0.0016(15) -0.0029(15)
C6 0.0183(18) 0.0201(18) 0.0203(17) 0.0003(16) 0.0055(16) -0.0029(14)
C7 0.0120(17) 0.0163(18) 0.030(2) -0.0058(15) 0.0051(15) -0.0019(13)
C8 0.0146(18) 0.0238(19) 0.0230(18) 0.0020(15) -0.0061(16) 0.0009(15)
C9 0.0200(19) 0.0180(17) 0.0173(16) 0.0047(15) 0.0029(14) 0.0022(16)
N10 0.0100(13) 0.0137(14) 0.0155(13) -0.0002(12) 0.0023(12) 0.0005(11)
C11 0.0163(18) 0.0125(17) 0.0133(16) -0.0021(13) 0.0025(14) 0.0004(14)
C12 0.0141(17) 0.0125(17) 0.0122(16) -0.0025(13) 0.0022(12) 0.0013(13)
C13 0.0151(17) 0.0182(18) 0.0120(16) -0.0014(14) -0.0005(14) 0.0010(14)
C14 0.0140(17) 0.0169(19) 0.0154(16) -0.0040(14) 0.0023(13) 0.0006(13)
N15 0.0093(13) 0.0150(13) 0.0134(13) -0.0017(12) 0.0019(10) -0.0028(11)
C16 0.0117(17) 0.0225(18) 0.0196(16) -0.0009(15) -0.0001(13) -0.0030(14)
C17 0.0124(17) 0.034(2) 0.0146(16) -0.0042(15) 0.0001(15) -0.0013(17)
C18 0.0119(17) 0.026(2) 0.0201(17) -0.0140(16) 0.0036(14) -0.0002(15)
C19 0.0123(18) 0.0146(18) 0.0276(19) -0.0078(15) 0.0066(14) -0.0011(14)
C20 0.0140(18) 0.0184(18) 0.0283(19) 0.0020(17) 0.0007(16) 0.0002(14)
C21 0.0135(17) 0.0209(18) 0.0229(18) 0.0077(15) -0.0029(16) -0.0010(16)
C22 0.020(2) 0.0221(19) 0.0124(16) 0.0032(14) -0.0022(14) -0.0044(15)
C23 0.0139(18) 0.0212(18) 0.0136(16) -0.0045(14) 0.0003(14) -0.0027(14)
N24 0.0103(14) 0.0128(14) 0.0138(13) -0.0030(11) 0.0013(11) -0.0016(11)
C25 0.0048(15) 0.0165(17) 0.0164(17) -0.0001(13) 0.0017(13) -0.0032(13)
C26 0.0050(15) 0.0185(18) 0.0171(16) -0.0018(13) 0.0023(14) -0.0038(14)
C27 0.0068(15) 0.0210(17) 0.0244(16) -0.0103(16) -0.0014(14) -0.0038(14)
C28 0.0093(16) 0.0148(16) 0.0219(17) -0.0007(14) -0.0009(15) -0.0020(14)
N29 0.0122(14) 0.0116(14) 0.0142(13) 0.0024(12) 0.0003(12) -0.0011(10)
C30 0.0196(18) 0.0114(17) 0.0180(17) 0.0008(14) 0.0001(14) 0.0013(14)
C31 0.0206(19) 0.0156(18) 0.0191(17) 0.0001(15) -0.0067(15) -0.0054(16)
C32 0.0136(17) 0.0168(19) 0.0279(19) 0.0045(15) -0.0021(15) 0.0007(14)
C33 0.0108(17) 0.0203(18) 0.0232(18) 0.0100(15) 0.0040(15) 0.0038(14)
C34 0.0195(19) 0.020(2) 0.0176(18) 0.0069(15) 0.0069(15) 0.0071(15)
C35 0.0239(19) 0.0193(19) 0.0135(16) 0.0031(14) 0.0014(14) 0.0035(15)
C36 0.025(2) 0.0153(18) 0.0189(18) -0.0042(14) -0.0031(15) -0.0027(15)
C37 0.0168(18) 0.0155(18) 0.0217(17) 0.0020(14) 0.0016(15) -0.0021(15)
N38 0.0116(14) 0.0107(14) 0.0142(14) 0.0023(11) -0.0001(12) 0.0004(11)
C39 0.0151(17) 0.0110(17) 0.0121(16) 0.0040(13) 0.0000(14) 0.0018(13)
C40 0.0155(17) 0.0087(16) 0.0130(15) 0.0080(13) 0.0002(13) 0.0019(13)
C41 0.0107(16) 0.0159(17) 0.0214(17) 0.0097(15) -0.0004(14) 0.0017(15)
C42 0.0179(17) 0.0130(16) 0.0138(16) 0.0048(13) -0.0020(15) 0.0039(15)
Ru43 0.01124(13) 0.01279(13) 0.01357(12) 0.00022(11) 0.00150(12) -0.00096(11)
N51 0.0086(13) 0.0142(14) 0.0136(13) 0.0027(11) -0.0018(12) -0.0018(12)
C52 0.0096(17) 0.0214(19) 0.0216(17) -0.0007(15) -0.0050(14) -0.0033(14)
C53 0.0167(18) 0.0182(19) 0.0314(19) 0.0098(16) -0.0076(15) -0.0038(14)
C54 0.0140(18) 0.030(2) 0.0263(18) 0.0157(15) -0.0076(16) -0.0084(16)
C55 0.0152(19) 0.043(2) 0.0169(19) 0.0084(17) -0.0014(15) -0.0005(16)
C56 0.021(2) 0.041(2) 0.0150(19) -0.0100(17) -0.0006(15) -0.0031(17)
C57 0.020(2) 0.028(2) 0.0203(18) -0.0150(16) 0.0006(15) 0.0019(16)
C58 0.0165(19) 0.0189(19) 0.035(2) -0.0061(17) 0.0043(16) 0.0006(16)
C59 0.0163(18) 0.023(2) 0.0218(17) 0.0001(14) 0.0008(16) -0.0017(15)
N60 0.0074(14) 0.0155(14) 0.0166(14) 0.0017(11) 0.0010(12) -0.0008(12)
C61 0.0077(16) 0.0173(18) 0.0157(16) -0.0031(14) 0.0014(13) -0.0001(13)
C62 0.0077(16) 0.0234(18) 0.0130(15) 0.0004(14) -0.0022(14) -0.0028(14)
C63 0.0080(16) 0.0271(19) 0.0174(16) 0.0067(14) -0.0015(15) -0.0045(15)
C64 0.0085(17) 0.028(2) 0.0165(17) -0.0042(15) -0.0002(14) -0.0037(14)
N65 0.0112(13) 0.0147(15) 0.0101(13) -0.0016(12) 0.0017(11) 0.0014(11)
C66 0.0161(18) 0.0158(17) 0.0154(16) -0.0019(13) 0.0004(14) 0.0019(14)
C67 0.0141(18) 0.024(2) 0.0227(18) 0.0023(15) -0.0025(15) 0.0046(14)
C68 0.0109(17) 0.029(2) 0.0255(19) -0.0004(16) -0.0010(15) -0.0027(15)
C69 0.0169(18) 0.027(2) 0.0208(17) 0.0033(15) 0.0053(16) -0.0086(17)
C70 0.0185(19) 0.024(2) 0.0189(17) 0.0058(15) 0.0047(16) -0.0026(14)
C71 0.029(2) 0.0262(19) 0.0138(17) 0.0081(16) 0.0021(15) -0.0028(17)
C72 0.0139(18) 0.028(2) 0.0243(18) 0.0149(17) 0.0000(17) 0.0038(15)
C73 0.0127(18) 0.028(2) 0.0239(18) 0.0069(16) 0.0038(15) 0.0004(16)
N74 0.0112(14) 0.0176(14) 0.0145(13) 0.0037(11) -0.0027(13) -0.0003(12)
C75 0.0120(17) 0.0211(19) 0.0093(15) -0.0033(13) 0.0011(13) -0.0011(14)
C76 0.0137(17) 0.0150(17) 0.0087(15) -0.0012(13) 0.0002(13) 0.0009(14)
C77 0.0107(16) 0.0221(18) 0.0163(16) -0.0039(14) 0.0004(13) -0.0013(13)
C78 0.0185(18) 0.0167(17) 0.0122(17) 0.0008(14) 0.0020(14) -0.0013(15)
N79 0.0141(15) 0.0162(14) 0.0122(13) 0.0034(11) 0.0002(13) 0.0013(13)
C80 0.0127(17) 0.0218(18) 0.0147(15) 0.0016(14) -0.0017(15) 0.0007(15)
C81 0.0189(19) 0.024(2) 0.0141(16) -0.0002(14) 0.0009(15) 0.0032(15)
C82 0.0250(19) 0.0163(19) 0.0144(16) -0.0023(15) -0.0028(14) 0.0010(15)
C83 0.0223(18) 0.0161(18) 0.0140(15) 0.0024(15) -0.0064(15) -0.0047(14)
C84 0.0159(18) 0.021(2) 0.0214(18) 0.0076(15) -0.0063(15) -0.0012(15)
C85 0.0114(18) 0.028(2) 0.0236(19) 0.0104(16) -0.0023(15) -0.0028(15)
C86 0.0168(18) 0.024(2) 0.0185(17) 0.0012(15) 0.0023(14) 0.0031(15)
C87 0.0173(18) 0.0171(18) 0.0109(15) 0.0020(14) 0.0011(13) 0.0029(15)
N88 0.0123(14) 0.0156(15) 0.0096(13) 0.0082(11) 0.0009(11) 0.0004(11)
C89 0.0138(17) 0.0157(17) 0.0100(15) 0.0042(13) -0.0026(14) -0.0017(15)
C90 0.0111(17) 0.0170(18) 0.0137(16) 0.0060(14) -0.0039(14) -0.0014(14)
C91 0.0177(17) 0.0159(18) 0.0116(15) 0.0027(14) -0.0065(15) 0.0028(13)
C92 0.0151(18) 0.0202(18) 0.0111(16) 0.0074(14) -0.0030(14) -0.0005(14)
Ru93 0.00999(12) 0.01467(13) 0.01162(12) 0.00155(11) 0.00100(11) 0.00007(11)
P1 0.0151(5) 0.0192(5) 0.0201(4) 0.0036(4) -0.0016(4) -0.0003(4)
F2 0.0357(12) 0.0164(10) 0.0285(11) 0.0012(9) -0.0101(10) 0.0061(9)
F3 0.0178(12) 0.0478(14) 0.0574(14) 0.0282(12) 0.0034(10) -0.0060(10)
F4 0.0244(11) 0.0356(12) 0.0175(9) -0.0043(9) -0.0040(9) 0.0025(9)
F5 0.0273(12) 0.0275(11) 0.0314(11) 0.0022(9) 0.0088(10) 0.0121(10)
F6 0.0183(10) 0.0235(10) 0.0215(10) 0.0048(9) 0.0027(8) -0.0013(9)
F7 0.0307(12) 0.0261(12) 0.0328(11) 0.0028(9) -0.0192(10) -0.0040(10)
P11 0.0168(5) 0.0313(6) 0.0273(5) -0.0030(5) 0.0026(4) -0.0025(5)
F12 0.0236(12) 0.0371(13) 0.0477(13) -0.0160(11) 0.0004(11) -0.0075(10)
F13 0.0292(13) 0.0695(17) 0.0497(14) 0.0237(13) -0.0069(12) -0.0063(12)
F14 0.0416(15) 0.0573(15) 0.0505(14) -0.0291(13) 0.0278(12) -0.0229(13)
F15 0.0412(14) 0.0522(15) 0.0433(13) -0.0155(12) 0.0105(12) -0.0243(12)
F16 0.0396(15) 0.0442(15) 0.0742(17) 0.0135(13) -0.0043(14) 0.0113(13)
F17 0.0335(13) 0.0429(14) 0.0341(12) -0.0007(10) 0.0133(11) 0.0011(11)
P21 0.0169(5) 0.0234(5) 0.0200(5) 0.0010(4) -0.0014(4) -0.0003(4)
F22 0.0173(11) 0.0294(11) 0.0365(11) -0.0079(10) -0.0031(9) -0.0031(8)
F23 0.0219(12) 0.0348(13) 0.0514(14) 0.0158(11) -0.0076(11) -0.0003(10)
F24 0.0362(13) 0.0438(13) 0.0234(10) 0.0040(10) 0.0088(9) -0.0042(11)
F25 0.0379(13) 0.0361(13) 0.0302(11) -0.0021(10) -0.0082(11) -0.0148(11)
F26 0.0248(12) 0.0305(11) 0.0316(11) 0.0057(9) 0.0035(9) 0.0102(9)
F27 0.0190(11) 0.0368(13) 0.0290(11) 0.0004(9) 0.0055(9) 0.0009(9)
P31 0.0255(5) 0.0237(5) 0.0172(4) -0.0008(4) 0.0019(4) 0.0063(4)
F32 0.0351(13) 0.0267(12) 0.0374(12) -0.0092(10) 0.0015(11) -0.0003(10)
F33 0.0751(19) 0.0270(13) 0.0361(12) 0.0065(10) 0.0270(13) 0.0130(12)
F34 0.0445(14) 0.0389(13) 0.0462(13) -0.0042(11) -0.0259(12) 0.0157(12)
F35 0.0497(15) 0.0238(11) 0.0233(10) 0.0004(9) 0.0011(10) 0.0050(10)
F36 0.0277(11) 0.0399(13) 0.0192(10) -0.0038(9) 0.0046(9) -0.0039(10)
F37 0.0158(11) 0.0388(13) 0.0617(15) 0.0060(11) -0.0021(10) 0.0029(9)
O1W 0.0363(17) 0.0581(19) 0.0496(17) -0.0050(15) 0.0064(15) -0.0114(15)
O2W 0.0360(17) 0.0389(16) 0.0259(13) -0.0043(12) 0.0026(12) 0.0036(13)
O3W 0.0468(19) 0.0319(17) 0.086(2) 0.0102(16) 0.0101(18) 0.0087(15)

loop_
_atom_type_symbol
_atom_type_description
_atom_type_scat_dispersion_real
_atom_type_scat_dispersion_imag
_atom_type_scat_source
C C 0.0033 0.0016 'International Tables Vol C Tables 4.2.6.8 and 6.1.1.4'
H H 0.0000 0.0000 'International Tables Vol C Tables 4.2.6.8 and 6.1.1.4'
N N 0.0061 0.0033 'International Tables Vol C Tables 4.2.6.8 and 6.1.1.4'
F F 0.0171 0.0103 'International Tables Vol C Tables 4.2.6.8 and 6.1.1.4'
P P 0.1023 0.0942 'International Tables Vol C Tables 4.2.6.8 and 6.1.1.4'
Ru Ru -1.2594 0.8363 'International Tables Vol C Tables 4.2.6.8 and 6.1.1.4'
O O 0.0106 0.0060 'International Tables Vol C Tables 4.2.6.8 and 6.1.1.4'

loop_
_geom_angle_atom_site_label_1
_geom_angle_atom_site_label_2
_geom_angle_atom_site_label_3
_geom_angle
C2 N1 C12 117.8(3)
C2 N1 Ru43 129.0(2)
C12 N1 Ru43 112.9(2)
N1 C2 C3 122.5(3)
C4 C3 C2 119.6(3)
C3 C4 C13 118.9(3)
C6 C5 C13 122.2(3)
C5 C6 C14 120.2(3)
C8 C7 C14 118.6(3)
C7 C8 C9 120.5(3)
N10 C9 C8 122.5(3)
C9 N10 C11 117.9(3)
C9 N10 Ru43 129.0(2)
C11 N10 Ru43 113.1(2)
N10 C11 C14 123.3(3)
N10 C11 C12 116.6(3)
C14 C11 C12 120.1(3)
N1 C12 C13 122.7(3)
N1 C12 C11 116.6(3)
C13 C12 C11 120.6(3)
C12 C13 C4 118.4(3)
C12 C13 C5 118.0(3)
C4 C13 C5 123.6(3)
C11 C14 C7 117.3(3)
C11 C14 C6 118.8(3)
C7 C14 C6 123.9(3)
C16 N15 C26 117.4(3)
C16 N15 Ru43 129.0(2)
C26 N15 Ru43 113.55(18)
N15 C16 C17 122.0(3)
C18 C17 C16 120.3(3)
C17 C18 C27 120.1(3)
C20 C19 C27 120.8(3)
C19 C20 C28 120.8(3)
C22 C21 C28 119.5(3)
C21 C22 C23 119.4(3)
N24 C23 C22 123.4(3)
C23 N24 C25 116.8(3)
C23 N24 Ru43 130.1(2)
C25 N24 Ru43 113.04(19)
N24 C25 C28 123.9(3)
N24 C25 C26 116.9(3)
C28 C25 C26 119.2(3)
N15 C26 C27 123.6(3)
N15 C26 C25 116.1(3)
C27 C26 C25 120.4(3)
C26 C27 C18 116.6(3)
C26 C27 C19 119.2(3)
C18 C27 C19 124.2(3)
C25 C28 C21 117.1(3)
C25 C28 C20 119.6(3)
C21 C28 C20 123.4(3)
C30 N29 C40 117.5(3)
C30 N29 Ru43 129.4(2)
C40 N29 Ru43 113.1(2)
N29 C30 C31 122.8(3)
C32 C31 C30 120.4(3)
C31 C32 C41 118.9(3)
C34 C33 C41 122.0(3)
C33 C34 C42 121.4(3)
C36 C35 C42 119.0(3)
C35 C36 C37 119.4(3)
N38 C37 C36 123.4(3)
C37 N38 C39 117.6(3)
C37 N38 Ru43 129.1(2)
C39 N38 Ru43 113.3(2)
N38 C39 C42 122.2(3)
N38 C39 C40 116.4(3)
C42 C39 C40 121.4(3)
N29 C40 C41 122.8(3)
N29 C40 C39 117.1(3)
C41 C40 C39 120.1(3)
C40 C41 C32 117.5(3)
C40 C41 C33 117.9(3)
C32 C41 C33 124.7(3)
C35 C42 C39 118.3(3)
C35 C42 C34 124.4(3)
C39 C42 C34 117.2(3)
N1 Ru43 N38 92.45(10)
N1 Ru43 N15 92.01(10)
N38 Ru43 N15 174.18(10)
N1 Ru43 N10 80.34(11)
N38 Ru43 N10 95.73(10)
N15 Ru43 N10 88.71(10)
N1 Ru43 N24 170.50(10)
N38 Ru43 N24 95.51(9)
N15 Ru43 N24 80.41(10)
N10 Ru43 N24 93.68(10)
N1 Ru43 N29 97.04(10)
N38 Ru43 N29 79.59(10)
N15 Ru43 N29 96.14(10)
N10 Ru43 N29 174.59(10)
N24 Ru43 N29 89.50(10)
C52 N51 C62 117.7(3)
C52 N51 Ru93 129.2(2)
C62 N51 Ru93 113.03(19)
N51 C52 C53 122.2(3)
C54 C53 C52 120.5(3)
C53 C54 C63 119.3(3)
C56 C55 C63 121.7(3)
C55 C56 C64 120.8(3)
C58 C57 C64 119.9(3)
C57 C58 C59 119.5(3)
N60 C59 C58 122.6(3)
C59 N60 C61 117.6(3)
C59 N60 Ru93 128.6(2)
C61 N60 Ru93 113.8(2)
N60 C61 C64 122.9(3)
N60 C61 C62 116.3(3)
C64 C61 C62 120.7(3)
N51 C62 C63 123.7(3)
N51 C62 C61 116.7(3)
C63 C62 C61 119.6(3)
C62 C63 C54 116.6(3)
C62 C63 C55 118.8(3)
C54 C63 C55 124.6(3)
C61 C64 C57 117.5(3)
C61 C64 C56 118.2(3)
C57 C64 C56 124.2(3)
C66 N65 C76 118.2(3)
C66 N65 Ru93 128.0(2)
C76 N65 Ru93 113.7(2)
N65 C66 C67 121.9(3)
C68 C67 C66 119.7(3)
C67 C68 C77 119.9(3)
C70 C69 C77 121.8(3)
C69 C70 C78 121.2(3)
C72 C71 C78 121.2(3)
C71 C72 C73 118.7(3)
N74 C73 C72 122.1(3)
C73 N74 C75 118.4(3)
C73 N74 Ru93 127.8(2)
C75 N74 Ru93 113.7(2)
N74 C75 C78 123.1(3)
N74 C75 C76 116.2(3)
C78 C75 C76 120.8(3)
N65 C76 C77 123.5(3)
N65 C76 C75 116.5(3)
C77 C76 C75 119.9(3)
C76 C77 C68 116.7(3)
C76 C77 C69 118.2(3)
C68 C77 C69 125.1(3)
C71 C78 C75 116.5(3)
C71 C78 C70 125.5(3)
C75 C78 C70 118.0(3)
C80 N79 C90 117.2(3)
C80 N79 Ru93 128.7(2)
C90 N79 Ru93 113.9(2)
N79 C80 C81 122.7(3)
C82 C81 C80 119.8(3)
C81 C82 C91 119.4(3)
C84 C83 C91 120.7(3)
C83 C84 C92 122.1(3)
C86 C85 C92 120.0(3)
C85 C86 C87 119.8(3)
N88 C87 C86 122.3(3)
C87 N88 C89 117.6(3)
C87 N88 Ru93 128.9(2)
C89 N88 Ru93 113.3(2)
N88 C89 C92 123.4(3)
N88 C89 C90 117.0(3)
C92 C89 C90 119.6(3)
N79 C90 C91 122.9(3)
N79 C90 C89 116.0(3)
C91 C90 C89 121.1(3)
C82 C91 C90 117.7(3)
C82 C91 C83 124.0(3)
C90 C91 C83 118.2(3)
C85 C92 C89 116.8(3)
C85 C92 C84 124.8(3)
C89 C92 C84 118.3(3)
N74 Ru93 N79 89.03(9)
N74 Ru93 N65 79.87(10)
N79 Ru93 N65 92.65(10)
N74 Ru93 N60 92.56(9)
N79 Ru93 N60 174.54(11)
N65 Ru93 N60 92.77(10)
N74 Ru93 N51 170.70(10)
N79 Ru93 N51 99.10(9)
N65 Ru93 N51 95.15(10)
N60 Ru93 N51 79.77(9)
N74 Ru93 N88 97.42(10)
N79 Ru93 N88 79.57(10)
N65 Ru93 N88 171.85(10)
N60 Ru93 N88 95.04(10)
N51 Ru93 N88 88.55(10)
F4 P1 F5 90.52(11)
F4 P1 F2 90.10(11)
F5 P1 F2 179.33(12)
F4 P1 F6 90.77(10)
F5 P1 F6 89.91(10)
F2 P1 F6 89.83(11)
F4 P1 F7 179.52(12)
F5 P1 F7 89.71(11)
F2 P1 F7 89.67(10)
F6 P1 F7 89.65(10)
F4 P1 F3 89.52(11)
F5 P1 F3 89.73(11)
F2 P1 F3 90.53(11)
F6 P1 F3 179.54(13)
F7 P1 F3 90.07(11)
F14 P11 F17 179.13(14)
F14 P11 F15 90.82(12)
F17 P11 F15 89.81(12)
F14 P11 F12 89.39(12)
F17 P11 F12 89.98(11)
F15 P11 F12 179.72(15)
F14 P11 F13 91.20(13)
F17 P11 F13 89.39(12)
F15 P11 F13 90.57(13)
F12 P11 F13 89.24(13)
F14 P11 F16 90.12(14)
F17 P11 F16 89.28(12)
F15 P11 F16 90.40(13)
F12 P11 F16 89.78(12)
F13 P11 F16 178.35(14)
F23 P21 F24 89.73(12)
F23 P21 F22 89.88(11)
F24 P21 F22 89.93(11)
F23 P21 F27 90.66(11)
F24 P21 F27 179.54(12)
F22 P21 F27 90.33(11)
F23 P21 F26 179.46(13)
F24 P21 F26 89.91(11)
F22 P21 F26 90.52(11)
F27 P21 F26 89.71(10)
F23 P21 F25 89.70(12)
F24 P21 F25 90.35(11)
F22 P21 F25 179.49(13)
F27 P21 F25 89.39(11)
F26 P21 F25 89.91(11)
F33 P31 F36 179.10(13)
F33 P31 F37 90.19(13)
F36 P31 F37 89.49(11)
F33 P31 F35 91.36(11)
F36 P31 F35 89.49(11)
F37 P31 F35 90.35(12)
F33 P31 F34 90.39(13)
F36 P31 F34 89.93(12)
F37 P31 F34 179.40(13)
F35 P31 F34 89.81(12)
F33 P31 F32 89.07(12)
F36 P31 F32 90.09(11)
F37 P31 F32 90.13(11)
F35 P31 F32 179.35(13)
F34 P31 F32 89.71(11)

loop_
_geom_bond_atom_site_label_1
_geom_bond_atom_site_label_2
_geom_bond_distance
N1 C2 1.314(4)
N1 C12 1.360(4)
N1 Ru43 2.025(2)
C2 C3 1.388(4)
C3 C4 1.364(4)
C4 C13 1.380(4)
C5 C6 1.336(4)
C5 C13 1.417(4)
C6 C14 1.418(4)
C7 C8 1.354(4)
C7 C14 1.399(4)
C8 C9 1.377(4)
C9 N10 1.313(4)
N10 C11 1.346(4)
N10 Ru43 2.038(2)
C11 C14 1.387(4)
C11 C12 1.408(4)
C12 C13 1.375(4)
N15 C16 1.327(4)
N15 C26 1.359(4)
N15 Ru43 2.038(2)
C16 C17 1.384(4)
C17 C18 1.330(4)
C18 C27 1.402(4)
C19 C20 1.345(4)
C19 C27 1.412(4)
C20 C28 1.411(4)
C21 C22 1.357(4)
C21 C28 1.390(4)
C22 C23 1.382(4)
C23 N24 1.313(4)
N24 C25 1.356(3)
N24 Ru43 2.042(2)
C25 C28 1.382(4)
C25 C26 1.422(4)
C26 C27 1.375(4)
N29 C30 1.322(4)
N29 C40 1.344(4)
N29 Ru43 2.051(2)
C30 C31 1.369(4)
C31 C32 1.344(4)
C32 C41 1.393(4)
C33 C34 1.324(4)
C33 C41 1.416(4)
C34 C42 1.425(5)
C35 C36 1.365(4)
C35 C42 1.372(4)
C36 C37 1.382(4)
C37 N38 1.301(4)
N38 C39 1.364(4)
N38 Ru43 2.032(2)
C39 C42 1.391(4)
C39 C40 1.395(4)
C40 C41 1.392(4)
N51 C52 1.314(4)
N51 C62 1.363(4)
N51 Ru93 2.043(2)
C52 C53 1.380(4)
C53 C54 1.362(4)
C54 C63 1.394(4)
C55 C56 1.335(4)
C55 C63 1.402(4)
C56 C64 1.423(4)
C57 C58 1.340(4)
C57 C64 1.386(4)
C58 C59 1.387(4)
C59 N60 1.320(4)
N60 C61 1.350(4)
N60 Ru93 2.042(2)
C61 C64 1.381(4)
C61 C62 1.408(4)
C62 C63 1.390(4)
N65 C66 1.320(4)
N65 C76 1.343(4)
N65 Ru93 2.041(2)
C66 C67 1.388(4)
C67 C68 1.351(4)
C68 C77 1.392(4)
C69 C70 1.330(4)
C69 C77 1.418(4)
C70 C78 1.419(4)
C71 C72 1.352(4)
C71 C78 1.373(4)
C72 C73 1.394(4)
C73 N74 1.305(4)
N74 C75 1.358(4)
N74 Ru93 2.030(2)
C75 C78 1.383(4)
C75 C76 1.413(4)
C76 C77 1.384(4)
N79 C80 1.321(4)
N79 C90 1.359(4)
N79 Ru93 2.041(2)
C80 C81 1.388(4)
C81 C82 1.349(4)
C82 C91 1.385(4)
C83 C84 1.342(4)
C83 C91 1.418(4)
C84 C92 1.407(4)
C85 C86 1.349(4)
C85 C92 1.385(4)
C86 C87 1.394(4)
C87 N88 1.321(4)
N88 C89 1.350(4)
N88 Ru93 2.049(2)
C89 C92 1.399(4)
C89 C90 1.407(4)
C90 C91 1.387(4)
P1 F4 1.5757(19)
P1 F5 1.5809(19)
P1 F2 1.5831(19)
P1 F6 1.5842(18)
P1 F7 1.5858(19)
P1 F3 1.591(2)
P11 F14 1.565(2)
P11 F17 1.575(2)
P11 F15 1.576(2)
P11 F12 1.579(2)
P11 F13 1.583(2)
P11 F16 1.588(2)
P21 F23 1.577(2)
P21 F24 1.5795(19)
P21 F22 1.5828(19)
P21 F27 1.5837(19)
P21 F26 1.584(2)
P21 F25 1.590(2)
P31 F33 1.574(2)
P31 F36 1.5762(19)
P31 F37 1.576(2)
P31 F35 1.582(2)
P31 F34 1.584(2)
P31 F32 1.591(2)
